data_4301493
loop_
_publ_author_name
'Fuyan Han'
'Jie Zhang'
'Yanan Han'
'Zhengxing Zhang'
'Zhenxia Chen'
'Linhong Weng'
'Xigeng Zhou'

_publ_section_title
;
Synthesis of Mixed Cp/TpMe2 Lanthanide Complexes from Lanthanocene
Precursors and their Structures and Reactivities
;
_journal_name_full 'Inorganic Chemistry'
_journal_page_first 1774
_journal_page_last 1781
_journal_paper_doi 10.1021/ic802094q
_journal_volume 48
_journal_year 2009
_chemical_formula_sum 'C24 H35 B Cl N6 O Y'
_chemical_formula_weight 558.75
_chemical_name_systematic
; 
 ? 
;
_space_group_IT_number 2
_symmetry_cell_setting triclinic
_symmetry_space_group_name_Hall '-P 1'
_symmetry_space_group_name_H-M 'P -1'
_atom_sites_solution_hydrogens geom
_atom_sites_solution_primary direct
_atom_sites_solution_secondary difmap
_audit_creation_method SHELXL-97
_cell_angle_alpha 71.189(6)
_cell_angle_beta 89.006(6)
_cell_angle_gamma 68.583(6)
_cell_formula_units_Z 2
_cell_length_a 9.982(5)
_cell_length_b 10.871(5)
_cell_length_c 14.169(7)
_cell_measurement_reflns_used 2389
_cell_measurement_temperature 293(2)
_cell_measurement_theta_max 24.612
_cell_measurement_theta_min 2.537
_cell_volume 1346.1(11)
_computing_cell_refinement 'Bruker SMART'
_computing_data_collection 'Bruker SMART'
_computing_data_reduction 'Bruker SHELXTL'
_computing_molecular_graphics 'Bruker SHELXTL'
_computing_publication_material 'Bruker SHELXTL'
_computing_structure_refinement 'SHELXL-97 (Sheldrick, 1997)'
_computing_structure_solution 'SHELXS-97 (Sheldrick, 1990)'
_diffrn_ambient_temperature 293(2)
_diffrn_measured_fraction_theta_full 0.977
_diffrn_measured_fraction_theta_max 0.977
_diffrn_measurement_device_type 'CCD area detector'
_diffrn_measurement_method 'phi and omega scans'
_diffrn_radiation_monochromator graphite
_diffrn_radiation_source 'fine-focus sealed tube'
_diffrn_radiation_type MoK\a
_diffrn_radiation_wavelength 0.71073
_diffrn_reflns_av_R_equivalents 0.0547
_diffrn_reflns_av_sigmaI/netI 0.0784
_diffrn_reflns_limit_h_max 11
_diffrn_reflns_limit_h_min -11
_diffrn_reflns_limit_k_max 12
_diffrn_reflns_limit_k_min -12
_diffrn_reflns_limit_l_max 16
_diffrn_reflns_limit_l_min -10
_diffrn_reflns_number 5555
_diffrn_reflns_theta_full 25.01
_diffrn_reflns_theta_max 25.01
_diffrn_reflns_theta_min 2.14
_exptl_absorpt_coefficient_mu 2.293
_exptl_absorpt_correction_T_max 0.8031
_exptl_absorpt_correction_T_min 0.5979
_exptl_absorpt_correction_type multi-scan
_exptl_absorpt_process_details sadabs
_exptl_crystal_colour colorless
_exptl_crystal_density_diffrn 1.379
_exptl_crystal_density_method 'not measured'
_exptl_crystal_description prism
_exptl_crystal_F_000 580
_exptl_crystal_size_max 0.25
_exptl_crystal_size_mid 0.20
_exptl_crystal_size_min 0.10
_refine_diff_density_max 0.889
_refine_diff_density_min -1.069
_refine_diff_density_rms 0.101
_refine_ls_extinction_method none
_refine_ls_goodness_of_fit_ref 0.956
_refine_ls_hydrogen_treatment mixed
_refine_ls_matrix_type full
_refine_ls_number_parameters 304
_refine_ls_number_reflns 4631
_refine_ls_number_restraints 1
_refine_ls_restrained_S_all 0.956
_refine_ls_R_factor_all 0.0813
_refine_ls_R_factor_gt 0.0593
_refine_ls_shift/su_max 0.000
_refine_ls_shift/su_mean 0.000
_refine_ls_structure_factor_coef Fsqd
_refine_ls_weighting_details 'calc w=1/[\s^2^(Fo^2^)+(0.0935P)^2^+0.0000P] where P=(Fo^2^+2Fc^2^)/3'
_refine_ls_weighting_scheme calc
_refine_ls_wR_factor_gt 0.1411
_refine_ls_wR_factor_ref 0.1491
_reflns_number_gt 3357
_reflns_number_total 4631
_reflns_threshold_expression >2sigma(I)
_cod_data_source_file ic802094q_si_001_04.cif
_cod_data_source_block f80430a
_cod_depositor_comments
;
The following automatic conversions were performed:
'_symmetry_cell_setting' value 'Triclinic' changed to 'triclinic'
according to '/home/saulius/struct/CIF-dictionaries/cif_core.dic'
dictionary named 'cif_core.dic' version 2.4.1 from 2010-06-29.

Automatic conversion script
Id: cif_fix_enum 1527 2010-12-29 10:47:43Z saulius 
;
_cod_database_code 4301493

loop_
_symmetry_equiv_pos_as_xyz
'x, y, z'
'-x, -y, -z'

loop_
_atom_site_label
_atom_site_type_symbol
_atom_site_fract_x
_atom_site_fract_y
_atom_site_fract_z
_atom_site_U_iso_or_equiv
_atom_site_adp_type
_atom_site_occupancy
_atom_site_symmetry_multiplicity
_atom_site_calc_flag
_atom_site_refinement_flags
_atom_site_disorder_assembly
_atom_site_disorder_group
Y1 Y 0.76781(5) 0.55928(5) 0.70889(4) 0.03410(19) Uani 1 1 d . . .
Cl1 Cl 1.03450(15) 0.53201(15) 0.68404(12) 0.0550(4) Uani 1 1 d . . .
N1 N 0.5063(4) 0.6848(4) 0.7279(3) 0.0377(10) Uani 1 1 d . . .
N2 N 0.4768(4) 0.7454(4) 0.8010(3) 0.0362(10) Uani 1 1 d . . .
N3 N 0.7482(4) 0.7911(4) 0.7215(3) 0.0371(10) Uani 1 1 d . . .
N4 N 0.6832(4) 0.8262(4) 0.8008(3) 0.0343(9) Uani 1 1 d . . .
N5 N 0.8095(5) 0.5150(4) 0.8874(3) 0.0413(11) Uani 1 1 d . . .
N6 N 0.7016(5) 0.5947(4) 0.9296(3) 0.0393(10) Uani 1 1 d . . .
O1 O 0.6946(4) 0.7002(3) 0.5362(3) 0.0456(9) Uani 1 1 d . . .
B1 B 0.5993(6) 0.7436(6) 0.8676(4) 0.0338(13) Uani 1 1 d D . .
H1 H 0.546(4) 0.801(4) 0.917(3) 0.041 Uiso 1 1 d D . .
C1 C 0.3338(6) 0.8083(6) 0.8000(4) 0.0465(13) Uani 1 1 d . . .
C2 C 0.2677(6) 0.7898(6) 0.7254(5) 0.0566(16) Uani 1 1 d . . .
H2A H 0.1685 0.8228 0.7073 0.068 Uiso 1 1 calc R . .
C3 C 0.3745(6) 0.7140(6) 0.6822(4) 0.0441(13) Uani 1 1 d . . .
C4 C 0.2647(7) 0.8851(8) 0.8703(5) 0.075(2) Uani 1 1 d . . .
H4A H 0.3387 0.8804 0.9153 0.112 Uiso 1 1 calc R . .
H4B H 0.2029 0.8424 0.9082 0.112 Uiso 1 1 calc R . .
H4C H 0.2084 0.9816 0.8323 0.112 Uiso 1 1 calc R . .
C5 C 0.3542(7) 0.6650(7) 0.5983(4) 0.0614(17) Uani 1 1 d . . .
H5A H 0.4471 0.6125 0.5828 0.092 Uiso 1 1 calc R . .
H5B H 0.3033 0.7448 0.5401 0.092 Uiso 1 1 calc R . .
H5C H 0.2992 0.6063 0.6181 0.092 Uiso 1 1 calc R . .
C6 C 0.7028(6) 0.9404(5) 0.8069(4) 0.0430(13) Uani 1 1 d . . .
C7 C 0.7794(6) 0.9808(6) 0.7307(4) 0.0520(15) Uani 1 1 d . . .
H7A H 0.8082 1.0565 0.7162 0.062 Uiso 1 1 calc R . .
C8 C 0.8058(5) 0.8874(5) 0.6791(4) 0.0401(12) Uani 1 1 d . . .
C9 C 0.6394(8) 1.0085(6) 0.8828(5) 0.0667(18) Uani 1 1 d . . .
H9A H 0.5897 0.9558 0.9261 0.100 Uiso 1 1 calc R . .
H9B H 0.5725 1.1027 0.8488 0.100 Uiso 1 1 calc R . .
H9C H 0.7157 1.0104 0.9219 0.100 Uiso 1 1 calc R . .
C10 C 0.8842(7) 0.8897(7) 0.5879(4) 0.0576(16) Uani 1 1 d . . .
H10A H 0.8873 0.8127 0.5676 0.086 Uiso 1 1 calc R . .
H10B H 0.9811 0.8813 0.6031 0.086 Uiso 1 1 calc R . .
H10C H 0.8344 0.9766 0.5345 0.086 Uiso 1 1 calc R . .
C11 C 0.7265(7) 0.5364(6) 1.0296(4) 0.0548(15) Uani 1 1 d . . .
C12 C 0.8509(7) 0.4191(6) 1.0536(4) 0.0598(17) Uani 1 1 d . . .
H12A H 0.8938 0.3585 1.1177 0.072 Uiso 1 1 calc R . .
C13 C 0.9011(6) 0.4077(5) 0.9635(4) 0.0459(14) Uani 1 1 d . . .
C14 C 0.6272(9) 0.5949(8) 1.0978(5) 0.090(3) Uani 1 1 d . . .
H14A H 0.5480 0.6783 1.0587 0.136 Uiso 1 1 calc R . .
H14B H 0.6793 0.6177 1.1417 0.136 Uiso 1 1 calc R . .
H14C H 0.5905 0.5265 1.1370 0.136 Uiso 1 1 calc R . .
C15 C 1.0352(7) 0.3003(6) 0.9500(5) 0.0675(19) Uani 1 1 d . . .
H15A H 1.0421 0.3166 0.8797 0.101 Uiso 1 1 calc R . .
H15B H 1.0331 0.2086 0.9818 0.101 Uiso 1 1 calc R . .
H15C H 1.1175 0.3058 0.9798 0.101 Uiso 1 1 calc R . .
C16 C 0.6489(7) 0.3686(6) 0.7265(5) 0.0547(16) Uani 1 1 d . . .
H16A H 0.5540 0.3949 0.7422 0.066 Uiso 1 1 calc R . .
C17 C 0.6921(7) 0.3932(6) 0.6312(5) 0.0509(15) Uani 1 1 d . . .
H17A H 0.6303 0.4386 0.5715 0.061 Uiso 1 1 calc R . .
C18 C 0.8420(7) 0.3393(6) 0.6387(5) 0.0560(16) Uani 1 1 d . . .
H18A H 0.8981 0.3422 0.5856 0.067 Uiso 1 1 calc R . .
C19 C 0.8942(7) 0.2792(6) 0.7416(5) 0.0568(16) Uani 1 1 d . . .
H19A H 0.9910 0.2358 0.7685 0.068 Uiso 1 1 calc R . .
C20 C 0.7755(8) 0.2963(6) 0.7956(5) 0.0617(18) Uani 1 1 d . . .
H20A H 0.7787 0.2656 0.8651 0.074 Uiso 1 1 calc R . .
C21 C 0.5887(6) 0.8417(6) 0.4928(4) 0.0553(15) Uani 1 1 d . . .
H21A H 0.6055 0.9025 0.5245 0.066 Uiso 1 1 calc R . .
H21B H 0.4918 0.8430 0.5026 0.066 Uiso 1 1 calc R . .
C22 C 0.6036(11) 0.8898(9) 0.3866(5) 0.120(3) Uani 1 1 d . . .
H22A H 0.5122 0.9165 0.3476 0.145 Uiso 1 1 calc R . .
H22B H 0.6296 0.9714 0.3699 0.145 Uiso 1 1 calc R . .
C23 C 0.7112(11) 0.7815(9) 0.3636(5) 0.120(3) Uani 1 1 d . . .
H23A H 0.7887 0.8114 0.3372 0.145 Uiso 1 1 calc R . .
H23B H 0.6710 0.7581 0.3130 0.145 Uiso 1 1 calc R . .
C24 C 0.7673(8) 0.6595(7) 0.4540(5) 0.072(2) Uani 1 1 d . . .
H24A H 0.8712 0.6305 0.4673 0.087 Uiso 1 1 calc R . .
H24B H 0.7475 0.5819 0.4466 0.087 Uiso 1 1 calc R . .

loop_
_atom_site_aniso_label
_atom_site_aniso_U_11
_atom_site_aniso_U_22
_atom_site_aniso_U_33
_atom_site_aniso_U_23
_atom_site_aniso_U_13
_atom_site_aniso_U_12
Y1 0.0391(3) 0.0331(3) 0.0329(3) -0.0108(2) 0.0060(2) -0.0171(2)
Cl1 0.0412(8) 0.0578(9) 0.0690(10) -0.0247(8) 0.0143(7) -0.0198(7)
N1 0.037(2) 0.046(2) 0.035(2) -0.015(2) 0.0064(19) -0.021(2)
N2 0.038(3) 0.040(2) 0.032(2) -0.012(2) 0.0090(19) -0.0166(19)
N3 0.039(2) 0.038(2) 0.039(3) -0.013(2) 0.005(2) -0.0209(19)
N4 0.041(2) 0.032(2) 0.032(2) -0.0107(19) 0.0036(19) -0.0160(18)
N5 0.054(3) 0.035(2) 0.033(2) -0.007(2) -0.001(2) -0.018(2)
N6 0.053(3) 0.037(2) 0.030(2) -0.006(2) 0.005(2) -0.023(2)
O1 0.054(2) 0.039(2) 0.034(2) -0.0089(17) 0.0065(17) -0.0090(17)
B1 0.040(3) 0.035(3) 0.027(3) -0.010(3) 0.006(2) -0.015(3)
C1 0.038(3) 0.055(3) 0.045(3) -0.016(3) 0.013(3) -0.017(3)
C2 0.034(3) 0.073(4) 0.060(4) -0.020(3) 0.005(3) -0.019(3)
C3 0.035(3) 0.057(3) 0.043(3) -0.015(3) 0.003(2) -0.022(3)
C4 0.046(4) 0.099(5) 0.084(5) -0.053(5) 0.021(4) -0.015(4)
C5 0.054(4) 0.088(5) 0.054(4) -0.033(4) 0.000(3) -0.031(3)
C6 0.058(4) 0.032(3) 0.040(3) -0.009(3) 0.001(3) -0.021(3)
C7 0.067(4) 0.038(3) 0.057(4) -0.008(3) 0.004(3) -0.034(3)
C8 0.042(3) 0.041(3) 0.036(3) -0.003(2) 0.002(2) -0.021(2)
C9 0.099(5) 0.044(3) 0.065(4) -0.024(3) 0.007(4) -0.031(4)
C10 0.063(4) 0.064(4) 0.049(4) -0.007(3) 0.014(3) -0.039(3)
C11 0.068(4) 0.049(3) 0.039(3) -0.004(3) 0.008(3) -0.022(3)
C12 0.068(4) 0.052(4) 0.036(3) 0.007(3) -0.006(3) -0.014(3)
C13 0.054(4) 0.039(3) 0.039(3) -0.005(3) -0.007(3) -0.018(3)
C14 0.111(7) 0.096(6) 0.038(4) -0.014(4) 0.030(4) -0.020(5)
C15 0.067(4) 0.050(4) 0.065(4) -0.007(3) -0.016(3) -0.009(3)
C16 0.071(4) 0.054(4) 0.063(4) -0.030(3) 0.023(3) -0.041(3)
C17 0.064(4) 0.050(3) 0.052(4) -0.024(3) 0.008(3) -0.030(3)
C18 0.069(4) 0.047(3) 0.064(4) -0.029(3) 0.019(3) -0.028(3)
C19 0.062(4) 0.037(3) 0.069(5) -0.018(3) 0.001(3) -0.016(3)
C20 0.097(5) 0.043(3) 0.052(4) -0.009(3) 0.000(4) -0.041(4)
C21 0.048(4) 0.043(3) 0.055(4) -0.005(3) 0.004(3) -0.005(3)
C22 0.155(7) 0.085(4) 0.040(3) 0.006(3) 0.019(3) 0.021(4)
C23 0.155(7) 0.085(4) 0.040(3) 0.006(3) 0.019(3) 0.021(4)
C24 0.090(5) 0.062(4) 0.045(4) -0.019(3) 0.016(4) -0.006(4)

loop_
_atom_type_symbol
_atom_type_description
_atom_type_scat_dispersion_real
_atom_type_scat_dispersion_imag
_atom_type_scat_source
C C 0.0033 0.0016 'International Tables Vol C Tables 4.2.6.8 and 6.1.1.4'
H H 0.0000 0.0000 'International Tables Vol C Tables 4.2.6.8 and 6.1.1.4'
B B 0.0013 0.0007 'International Tables Vol C Tables 4.2.6.8 and 6.1.1.4'
N N 0.0061 0.0033 'International Tables Vol C Tables 4.2.6.8 and 6.1.1.4'
O O 0.0106 0.0060 'International Tables Vol C Tables 4.2.6.8 and 6.1.1.4'
Y Y -2.7962 3.5667 'International Tables Vol C Tables 4.2.6.8 and 6.1.1.4'
Cl Cl 0.1484 0.1585 'International Tables Vol C Tables 4.2.6.8 and 6.1.1.4'

loop_
_geom_angle_atom_site_label_1
_geom_angle_atom_site_label_2
_geom_angle_atom_site_label_3
_geom_angle
_geom_angle_site_symmetry_1
_geom_angle_site_symmetry_3
_geom_angle_publ_flag
O1 Y1 N5 155.79(13) . . ?
O1 Y1 N3 81.50(13) . . ?
N5 Y1 N3 74.90(13) . . ?
O1 Y1 N1 83.52(13) . . ?
N5 Y1 N1 84.74(14) . . ?
N3 Y1 N1 73.66(13) . . ?
O1 Y1 Cl1 90.17(10) . . ?
N5 Y1 Cl1 92.04(11) . . ?
N3 Y1 Cl1 82.58(10) . . ?
N1 Y1 Cl1 156.06(10) . . ?
O1 Y1 C16 100.98(17) . . ?
N5 Y1 C16 96.62(16) . . ?
N3 Y1 C16 149.13(17) . . ?
N1 Y1 C16 76.05(17) . . ?
Cl1 Y1 C16 127.88(15) . . ?
O1 Y1 C20 126.12(16) . . ?
N5 Y1 C20 76.24(17) . . ?
N3 Y1 C20 150.21(17) . . ?
N1 Y1 C20 96.52(18) . . ?
Cl1 Y1 C20 105.76(16) . . ?
C16 Y1 C20 30.44(18) . . ?
O1 Y1 C17 76.90(16) . . ?
N5 Y1 C17 124.31(16) . . ?
N3 Y1 C17 154.43(17) . . ?
N1 Y1 C17 90.32(16) . . ?
Cl1 Y1 C17 110.77(14) . . ?
C16 Y1 C17 29.66(17) . . ?
C20 Y1 C17 49.24(18) . . ?
O1 Y1 C19 113.95(16) . . ?
N5 Y1 C19 90.13(17) . . ?
N3 Y1 C19 156.00(17) . . ?
N1 Y1 C19 124.38(17) . . ?
Cl1 Y1 C19 79.25(15) . . ?
C16 Y1 C19 49.6(2) . . ?
C20 Y1 C19 29.67(19) . . ?
C17 Y1 C19 49.12(19) . . ?
O1 Y1 C18 84.22(16) . . ?
N5 Y1 C18 119.97(17) . . ?
N3 Y1 C18 159.17(17) . . ?
N1 Y1 C18 119.69(16) . . ?
Cl1 Y1 C18 82.38(14) . . ?
C16 Y1 C18 49.17(19) . . ?
C20 Y1 C18 49.18(19) . . ?
C17 Y1 C18 29.49(17) . . ?
C19 Y1 C18 29.98(18) . . ?
C3 N1 N2 104.8(4) . . ?
C3 N1 Y1 136.9(4) . . ?
N2 N1 Y1 118.2(3) . . ?
C1 N2 N1 110.3(4) . . ?
C1 N2 B1 128.0(4) . . ?
N1 N2 B1 121.6(4) . . ?
C8 N3 N4 105.4(4) . . ?
C8 N3 Y1 136.2(4) . . ?
N4 N3 Y1 117.3(3) . . ?
C6 N4 N3 110.1(4) . . ?
C6 N4 B1 128.0(4) . . ?
N3 N4 B1 121.9(4) . . ?
C13 N5 N6 106.9(4) . . ?
C13 N5 Y1 133.9(4) . . ?
N6 N5 Y1 117.3(3) . . ?
C11 N6 N5 109.2(4) . . ?
C11 N6 B1 127.7(5) . . ?
N5 N6 B1 121.1(4) . . ?
C21 O1 C24 107.3(4) . . ?
C21 O1 Y1 128.9(3) . . ?
C24 O1 Y1 123.4(3) . . ?
N6 B1 N4 111.0(4) . . ?
N6 B1 N2 112.8(4) . . ?
N4 B1 N2 109.1(4) . . ?
N6 B1 H1 110(2) . . ?
N4 B1 H1 108(2) . . ?
N2 B1 H1 106(3) . . ?
N2 C1 C2 107.8(5) . . ?
N2 C1 C4 124.0(5) . . ?
C2 C1 C4 128.2(5) . . ?
C3 C2 C1 106.8(5) . . ?
C3 C2 H2A 126.6 . . ?
C1 C2 H2A 126.6 . . ?
N1 C3 C2 110.2(5) . . ?
N1 C3 C5 123.5(5) . . ?
C2 C3 C5 126.3(5) . . ?
C1 C4 H4A 109.5 . . ?
C1 C4 H4B 109.5 . . ?
H4A C4 H4B 109.5 . . ?
C1 C4 H4C 109.5 . . ?
H4A C4 H4C 109.5 . . ?
H4B C4 H4C 109.5 . . ?
C3 C5 H5A 109.5 . . ?
C3 C5 H5B 109.5 . . ?
H5A C5 H5B 109.5 . . ?
C3 C5 H5C 109.5 . . ?
H5A C5 H5C 109.5 . . ?
H5B C5 H5C 109.5 . . ?
N4 C6 C7 107.6(5) . . ?
N4 C6 C9 123.1(5) . . ?
C7 C6 C9 129.2(5) . . ?
C6 C7 C8 106.7(5) . . ?
C6 C7 H7A 126.7 . . ?
C8 C7 H7A 126.7 . . ?
N3 C8 C7 110.2(5) . . ?
N3 C8 C10 122.9(5) . . ?
C7 C8 C10 126.8(5) . . ?
C6 C9 H9A 109.5 . . ?
C6 C9 H9B 109.5 . . ?
H9A C9 H9B 109.5 . . ?
C6 C9 H9C 109.5 . . ?
H9A C9 H9C 109.5 . . ?
H9B C9 H9C 109.5 . . ?
C8 C10 H10A 109.5 . . ?
C8 C10 H10B 109.5 . . ?
H10A C10 H10B 109.5 . . ?
C8 C10 H10C 109.5 . . ?
H10A C10 H10C 109.5 . . ?
H10B C10 H10C 109.5 . . ?
N6 C11 C12 108.4(5) . . ?
N6 C11 C14 122.8(6) . . ?
C12 C11 C14 128.8(6) . . ?
C11 C12 C13 106.6(5) . . ?
C11 C12 H12A 126.7 . . ?
C13 C12 H12A 126.7 . . ?
N5 C13 C12 108.9(5) . . ?
N5 C13 C15 123.9(5) . . ?
C12 C13 C15 127.2(5) . . ?
C11 C14 H14A 109.5 . . ?
C11 C14 H14B 109.5 . . ?
H14A C14 H14B 109.5 . . ?
C11 C14 H14C 109.5 . . ?
H14A C14 H14C 109.5 . . ?
H14B C14 H14C 109.5 . . ?
C13 C15 H15A 109.5 . . ?
C13 C15 H15B 109.5 . . ?
H15A C15 H15B 109.5 . . ?
C13 C15 H15C 109.5 . . ?
H15A C15 H15C 109.5 . . ?
H15B C15 H15C 109.5 . . ?
C17 C16 C20 107.4(6) . . ?
C17 C16 Y1 76.1(3) . . ?
C20 C16 Y1 75.1(3) . . ?
C17 C16 H16A 126.3 . . ?
C20 C16 H16A 126.3 . . ?
Y1 C16 H16A 114.8 . . ?
C16 C17 C18 109.1(6) . . ?
C16 C17 Y1 74.2(3) . . ?
C18 C17 Y1 76.1(3) . . ?
C16 C17 H17A 125.4 . . ?
C18 C17 H17A 125.4 . . ?
Y1 C17 H17A 116.2 . . ?
C17 C18 C19 107.6(6) . . ?
C17 C18 Y1 74.4(3) . . ?
C19 C18 Y1 74.4(3) . . ?
C17 C18 H18A 126.2 . . ?
C19 C18 H18A 126.2 . . ?
Y1 C18 H18A 117.1 . . ?
C20 C19 C18 107.8(6) . . ?
C20 C19 Y1 74.3(3) . . ?
C18 C19 Y1 75.6(3) . . ?
C20 C19 H19A 126.1 . . ?
C18 C19 H19A 126.1 . . ?
Y1 C19 H19A 116.1 . . ?
C19 C20 C16 108.1(6) . . ?
C19 C20 Y1 76.0(3) . . ?
C16 C20 Y1 74.5(3) . . ?
C19 C20 H20A 126.0 . . ?
C16 C20 H20A 126.0 . . ?
Y1 C20 H20A 115.7 . . ?
O1 C21 C22 107.5(5) . . ?
O1 C21 H21A 110.2 . . ?
C22 C21 H21A 110.2 . . ?
O1 C21 H21B 110.2 . . ?
C22 C21 H21B 110.2 . . ?
H21A C21 H21B 108.5 . . ?
C23 C22 C21 109.1(6) . . ?
C23 C22 H22A 109.9 . . ?
C21 C22 H22A 109.9 . . ?
C23 C22 H22B 109.9 . . ?
C21 C22 H22B 109.9 . . ?
H22A C22 H22B 108.3 . . ?
C22 C23 C24 109.0(6) . . ?
C22 C23 H23A 109.9 . . ?
C24 C23 H23A 109.9 . . ?
C22 C23 H23B 109.9 . . ?
C24 C23 H23B 109.9 . . ?
H23A C23 H23B 108.3 . . ?
C23 C24 O1 107.0(5) . . ?
C23 C24 H24A 110.3 . . ?
O1 C24 H24A 110.3 . . ?
C23 C24 H24B 110.3 . . ?
O1 C24 H24B 110.3 . . ?
H24A C24 H24B 108.6 . . ?

loop_
_geom_bond_atom_site_label_1
_geom_bond_atom_site_label_2
_geom_bond_distance
_geom_bond_site_symmetry_2
_geom_bond_publ_flag
Y1 O1 2.386(4) . ?
Y1 N5 2.430(4) . ?
Y1 N3 2.520(4) . ?
Y1 N1 2.522(4) . ?
Y1 Cl1 2.5996(19) . ?
Y1 C16 2.687(5) . ?
Y1 C20 2.695(6) . ?
Y1 C17 2.711(5) . ?
Y1 C19 2.717(6) . ?
Y1 C18 2.733(6) . ?
N1 C3 1.357(6) . ?
N1 N2 1.372(6) . ?
N2 C1 1.337(6) . ?
N2 B1 1.547(7) . ?
N3 C8 1.346(6) . ?
N3 N4 1.378(5) . ?
N4 C6 1.354(6) . ?
N4 B1 1.542(7) . ?
N5 C13 1.342(6) . ?
N5 N6 1.378(6) . ?
N6 C11 1.337(7) . ?
N6 B1 1.530(7) . ?
O1 C21 1.445(6) . ?
O1 C24 1.466(7) . ?
B1 H1 1.088(19) . ?
C1 C2 1.361(8) . ?
C1 C4 1.502(8) . ?
C2 C3 1.361(8) . ?
C2 H2A 0.9300 . ?
C3 C5 1.495(7) . ?
C4 H4A 0.9600 . ?
C4 H4B 0.9600 . ?
C4 H4C 0.9600 . ?
C5 H5A 0.9600 . ?
C5 H5B 0.9600 . ?
C5 H5C 0.9600 . ?
C6 C7 1.362(8) . ?
C6 C9 1.500(8) . ?
C7 C8 1.382(8) . ?
C7 H7A 0.9300 . ?
C8 C10 1.497(8) . ?
C9 H9A 0.9600 . ?
C9 H9B 0.9600 . ?
C9 H9C 0.9600 . ?
C10 H10A 0.9600 . ?
C10 H10B 0.9600 . ?
C10 H10C 0.9600 . ?
C11 C12 1.365(8) . ?
C11 C14 1.492(9) . ?
C12 C13 1.389(8) . ?
C12 H12A 0.9300 . ?
C13 C15 1.479(8) . ?
C14 H14A 0.9600 . ?
C14 H14B 0.9600 . ?
C14 H14C 0.9600 . ?
C15 H15A 0.9600 . ?
C15 H15B 0.9600 . ?
C15 H15C 0.9600 . ?
C16 C17 1.382(8) . ?
C16 C20 1.413(9) . ?
C16 H16A 0.9300 . ?
C17 C18 1.386(8) . ?
C17 H17A 0.9300 . ?
C18 C19 1.410(8) . ?
C18 H18A 0.9300 . ?
C19 C20 1.386(9) . ?
C19 H19A 0.9300 . ?
C20 H20A 0.9300 . ?
C21 C22 1.450(9) . ?
C21 H21A 0.9700 . ?
C21 H21B 0.9700 . ?
C22 C23 1.400(10) . ?
C22 H22A 0.9700 . ?
C22 H22B 0.9700 . ?
C23 C24 1.449(9) . ?
C23 H23A 0.9700 . ?
C23 H23B 0.9700 . ?
C24 H24A 0.9700 . ?
C24 H24B 0.9700 . ?

loop_
_geom_torsion_atom_site_label_1
_geom_torsion_atom_site_label_2
_geom_torsion_atom_site_label_3
_geom_torsion_atom_site_label_4
_geom_torsion
_geom_torsion_site_symmetry_1
_geom_torsion_site_symmetry_2
_geom_torsion_site_symmetry_3
_geom_torsion_site_symmetry_4
_geom_torsion_publ_flag
O1 Y1 N1 C3 49.1(5) . . . . ?
N5 Y1 N1 C3 -152.1(5) . . . . ?
N3 Y1 N1 C3 132.1(5) . . . . ?
Cl1 Y1 N1 C3 124.8(4) . . . . ?
C16 Y1 N1 C3 -53.9(5) . . . . ?
C20 Y1 N1 C3 -76.6(5) . . . . ?
C17 Y1 N1 C3 -27.6(5) . . . . ?
C19 Y1 N1 C3 -65.5(5) . . . . ?
C18 Y1 N1 C3 -30.4(5) . . . . ?
O1 Y1 N1 N2 -129.8(3) . . . . ?
N5 Y1 N1 N2 29.0(3) . . . . ?
N3 Y1 N1 N2 -46.8(3) . . . . ?
Cl1 Y1 N1 N2 -54.2(4) . . . . ?
C16 Y1 N1 N2 127.2(3) . . . . ?
C20 Y1 N1 N2 104.5(3) . . . . ?
C17 Y1 N1 N2 153.4(3) . . . . ?
C19 Y1 N1 N2 115.5(3) . . . . ?
C18 Y1 N1 N2 150.7(3) . . . . ?
C3 N1 N2 C1 0.1(5) . . . . ?
Y1 N1 N2 C1 179.4(3) . . . . ?
C3 N1 N2 B1 -176.6(4) . . . . ?
Y1 N1 N2 B1 2.7(5) . . . . ?
O1 Y1 N3 C8 -56.5(5) . . . . ?
N5 Y1 N3 C8 129.0(5) . . . . ?
N1 Y1 N3 C8 -142.2(5) . . . . ?
Cl1 Y1 N3 C8 34.8(5) . . . . ?
C16 Y1 N3 C8 -153.7(5) . . . . ?
C20 Y1 N3 C8 143.7(5) . . . . ?
C17 Y1 N3 C8 -89.0(6) . . . . ?
C19 Y1 N3 C8 75.8(7) . . . . ?
C18 Y1 N3 C8 -9.2(8) . . . . ?
O1 Y1 N3 N4 137.0(3) . . . . ?
N5 Y1 N3 N4 -37.6(3) . . . . ?
N1 Y1 N3 N4 51.3(3) . . . . ?
Cl1 Y1 N3 N4 -131.7(3) . . . . ?
C16 Y1 N3 N4 39.8(5) . . . . ?
C20 Y1 N3 N4 -22.8(5) . . . . ?
C17 Y1 N3 N4 104.4(4) . . . . ?
C19 Y1 N3 N4 -90.7(5) . . . . ?
C18 Y1 N3 N4 -175.8(4) . . . . ?
C8 N3 N4 C6 -0.7(5) . . . . ?
Y1 N3 N4 C6 169.7(3) . . . . ?
C8 N3 N4 B1 177.9(4) . . . . ?
Y1 N3 N4 B1 -11.7(5) . . . . ?
O1 Y1 N5 C13 -153.1(4) . . . . ?
N3 Y1 N5 C13 -139.9(5) . . . . ?
N1 Y1 N5 C13 145.6(5) . . . . ?
Cl1 Y1 N5 C13 -58.2(5) . . . . ?
C16 Y1 N5 C13 70.3(5) . . . . ?
C20 Y1 N5 C13 47.6(5) . . . . ?
C17 Y1 N5 C13 58.8(5) . . . . ?
C19 Y1 N5 C13 21.1(5) . . . . ?
C18 Y1 N5 C13 24.2(5) . . . . ?
O1 Y1 N5 N6 45.1(5) . . . . ?
N3 Y1 N5 N6 58.3(3) . . . . ?
N1 Y1 N5 N6 -16.1(3) . . . . ?
Cl1 Y1 N5 N6 140.1(3) . . . . ?
C16 Y1 N5 N6 -91.4(3) . . . . ?
C20 Y1 N5 N6 -114.2(4) . . . . ?
C17 Y1 N5 N6 -102.9(3) . . . . ?
C19 Y1 N5 N6 -140.7(3) . . . . ?
C18 Y1 N5 N6 -137.5(3) . . . . ?
C13 N5 N6 C11 -0.5(6) . . . . ?
Y1 N5 N6 C11 165.9(3) . . . . ?
C13 N5 N6 B1 164.9(4) . . . . ?
Y1 N5 N6 B1 -28.8(5) . . . . ?
N5 Y1 O1 C21 -27.2(6) . . . . ?
N3 Y1 O1 C21 -40.1(4) . . . . ?
N1 Y1 O1 C21 34.2(4) . . . . ?
Cl1 Y1 O1 C21 -122.6(4) . . . . ?
C16 Y1 O1 C21 108.6(5) . . . . ?
C20 Y1 O1 C21 127.6(5) . . . . ?
C17 Y1 O1 C21 126.1(5) . . . . ?
C19 Y1 O1 C21 159.1(4) . . . . ?
C18 Y1 O1 C21 155.1(5) . . . . ?
N5 Y1 O1 C24 144.7(5) . . . . ?
N3 Y1 O1 C24 131.8(5) . . . . ?
N1 Y1 O1 C24 -153.8(5) . . . . ?
Cl1 Y1 O1 C24 49.3(5) . . . . ?
C16 Y1 O1 C24 -79.5(5) . . . . ?
C20 Y1 O1 C24 -60.5(5) . . . . ?
C17 Y1 O1 C24 -62.0(5) . . . . ?
C19 Y1 O1 C24 -29.0(5) . . . . ?
C18 Y1 O1 C24 -33.0(5) . . . . ?
C11 N6 B1 N4 119.2(6) . . . . ?
N5 N6 B1 N4 -43.3(6) . . . . ?
C11 N6 B1 N2 -118.0(5) . . . . ?
N5 N6 B1 N2 79.5(5) . . . . ?
C6 N4 B1 N6 -114.0(5) . . . . ?
N3 N4 B1 N6 67.7(5) . . . . ?
C6 N4 B1 N2 121.1(5) . . . . ?
N3 N4 B1 N2 -57.2(6) . . . . ?
C1 N2 B1 N6 123.1(5) . . . . ?
N1 N2 B1 N6 -60.8(6) . . . . ?
C1 N2 B1 N4 -113.1(5) . . . . ?
N1 N2 B1 N4 63.0(5) . . . . ?
N1 N2 C1 C2 -0.3(6) . . . . ?
B1 N2 C1 C2 176.2(5) . . . . ?
N1 N2 C1 C4 -179.8(5) . . . . ?
B1 N2 C1 C4 -3.4(8) . . . . ?
N2 C1 C2 C3 0.3(6) . . . . ?
C4 C1 C2 C3 179.8(6) . . . . ?
N2 N1 C3 C2 0.0(6) . . . . ?
Y1 N1 C3 C2 -179.0(4) . . . . ?
N2 N1 C3 C5 -178.6(5) . . . . ?
Y1 N1 C3 C5 2.3(8) . . . . ?
C1 C2 C3 N1 -0.2(7) . . . . ?
C1 C2 C3 C5 178.4(6) . . . . ?
N3 N4 C6 C7 0.6(6) . . . . ?
B1 N4 C6 C7 -177.9(5) . . . . ?
N3 N4 C6 C9 177.3(5) . . . . ?
B1 N4 C6 C9 -1.2(8) . . . . ?
N4 C6 C7 C8 -0.3(6) . . . . ?
C9 C6 C7 C8 -176.7(6) . . . . ?
N4 N3 C8 C7 0.5(6) . . . . ?
Y1 N3 C8 C7 -167.1(4) . . . . ?
N4 N3 C8 C10 -178.5(5) . . . . ?
Y1 N3 C8 C10 13.9(8) . . . . ?
C6 C7 C8 N3 -0.2(6) . . . . ?
C6 C7 C8 C10 178.8(5) . . . . ?
N5 N6 C11 C12 0.4(6) . . . . ?
B1 N6 C11 C12 -163.7(5) . . . . ?
N5 N6 C11 C14 -178.3(6) . . . . ?
B1 N6 C11 C14 17.6(9) . . . . ?
N6 C11 C12 C13 -0.3(7) . . . . ?
C14 C11 C12 C13 178.4(7) . . . . ?
N6 N5 C13 C12 0.3(6) . . . . ?
Y1 N5 C13 C12 -162.8(4) . . . . ?
N6 N5 C13 C15 -177.7(5) . . . . ?
Y1 N5 C13 C15 19.2(8) . . . . ?
C11 C12 C13 N5 0.0(7) . . . . ?
C11 C12 C13 C15 177.8(6) . . . . ?
O1 Y1 C16 C17 36.2(4) . . . . ?
N5 Y1 C16 C17 -160.5(4) . . . . ?
N3 Y1 C16 C17 128.0(4) . . . . ?
N1 Y1 C16 C17 116.6(4) . . . . ?
Cl1 Y1 C16 C17 -62.7(4) . . . . ?
C20 Y1 C16 C17 -112.6(6) . . . . ?
C19 Y1 C16 C17 -76.0(4) . . . . ?
C18 Y1 C16 C17 -36.2(4) . . . . ?
O1 Y1 C16 C20 148.8(4) . . . . ?
N5 Y1 C16 C20 -47.9(4) . . . . ?
N3 Y1 C16 C20 -119.4(4) . . . . ?
N1 Y1 C16 C20 -130.8(4) . . . . ?
Cl1 Y1 C16 C20 49.9(4) . . . . ?
C17 Y1 C16 C20 112.6(6) . . . . ?
C19 Y1 C16 C20 36.6(4) . . . . ?
C18 Y1 C16 C20 76.4(4) . . . . ?
C20 C16 C17 C18 -0.5(6) . . . . ?
Y1 C16 C17 C18 68.8(4) . . . . ?
C20 C16 C17 Y1 -69.2(4) . . . . ?
O1 Y1 C17 C16 -143.5(4) . . . . ?
N5 Y1 C17 C16 23.6(5) . . . . ?
N3 Y1 C17 C16 -110.4(5) . . . . ?
N1 Y1 C17 C16 -60.2(4) . . . . ?
Cl1 Y1 C17 C16 131.4(4) . . . . ?
C20 Y1 C17 C16 38.1(4) . . . . ?
C19 Y1 C17 C16 77.7(4) . . . . ?
C18 Y1 C17 C16 114.9(6) . . . . ?
O1 Y1 C17 C18 101.6(4) . . . . ?
N5 Y1 C17 C18 -91.3(4) . . . . ?
N3 Y1 C17 C18 134.7(4) . . . . ?
N1 Y1 C17 C18 -175.1(4) . . . . ?
Cl1 Y1 C17 C18 16.5(4) . . . . ?
C16 Y1 C17 C18 -114.9(6) . . . . ?
C20 Y1 C17 C18 -76.8(4) . . . . ?
C19 Y1 C17 C18 -37.2(3) . . . . ?
C16 C17 C18 C19 0.1(6) . . . . ?
Y1 C17 C18 C19 67.5(4) . . . . ?
C16 C17 C18 Y1 -67.5(4) . . . . ?
O1 Y1 C18 C17 -73.5(4) . . . . ?
N5 Y1 C18 C17 107.6(4) . . . . ?
N3 Y1 C18 C17 -120.4(5) . . . . ?
N1 Y1 C18 C17 5.6(4) . . . . ?
Cl1 Y1 C18 C17 -164.5(4) . . . . ?
C16 Y1 C18 C17 36.4(3) . . . . ?
C20 Y1 C18 C17 77.0(4) . . . . ?
C19 Y1 C18 C17 113.8(5) . . . . ?
O1 Y1 C18 C19 172.6(4) . . . . ?
N5 Y1 C18 C19 -6.3(4) . . . . ?
N3 Y1 C18 C19 125.8(5) . . . . ?
N1 Y1 C18 C19 -108.2(4) . . . . ?
Cl1 Y1 C18 C19 81.7(4) . . . . ?
C16 Y1 C18 C19 -77.4(4) . . . . ?
C20 Y1 C18 C19 -36.8(4) . . . . ?
C17 Y1 C18 C19 -113.8(5) . . . . ?
C17 C18 C19 C20 0.4(6) . . . . ?
Y1 C18 C19 C20 67.9(4) . . . . ?
C17 C18 C19 Y1 -67.6(4) . . . . ?
O1 Y1 C19 C20 -121.6(4) . . . . ?
N5 Y1 C19 C20 61.0(4) . . . . ?
N3 Y1 C19 C20 111.6(5) . . . . ?
N1 Y1 C19 C20 -22.7(5) . . . . ?
Cl1 Y1 C19 C20 153.1(4) . . . . ?
C16 Y1 C19 C20 -37.6(4) . . . . ?
C17 Y1 C19 C20 -77.0(4) . . . . ?
C18 Y1 C19 C20 -113.6(5) . . . . ?
O1 Y1 C19 C18 -8.0(4) . . . . ?
N5 Y1 C19 C18 174.6(4) . . . . ?
N3 Y1 C19 C18 -134.8(4) . . . . ?
N1 Y1 C19 C18 90.9(4) . . . . ?
Cl1 Y1 C19 C18 -93.4(4) . . . . ?
C16 Y1 C19 C18 76.0(4) . . . . ?
C20 Y1 C19 C18 113.6(5) . . . . ?
C17 Y1 C19 C18 36.6(3) . . . . ?
C18 C19 C20 C16 -0.7(6) . . . . ?
Y1 C19 C20 C16 68.2(4) . . . . ?
C18 C19 C20 Y1 -68.8(4) . . . . ?
C17 C16 C20 C19 0.7(6) . . . . ?
Y1 C16 C20 C19 -69.2(4) . . . . ?
C17 C16 C20 Y1 69.9(4) . . . . ?
O1 Y1 C20 C19 74.6(4) . . . . ?
N5 Y1 C20 C19 -115.8(4) . . . . ?
N3 Y1 C20 C19 -130.4(4) . . . . ?
N1 Y1 C20 C19 161.3(4) . . . . ?
Cl1 Y1 C20 C19 -27.5(4) . . . . ?
C16 Y1 C20 C19 113.6(6) . . . . ?
C17 Y1 C20 C19 76.5(4) . . . . ?
C18 Y1 C20 C19 37.3(4) . . . . ?
O1 Y1 C20 C16 -39.1(5) . . . . ?
N5 Y1 C20 C16 130.6(4) . . . . ?
N3 Y1 C20 C16 115.9(4) . . . . ?
N1 Y1 C20 C16 47.7(4) . . . . ?
Cl1 Y1 C20 C16 -141.2(4) . . . . ?
C17 Y1 C20 C16 -37.1(4) . . . . ?
C19 Y1 C20 C16 -113.6(6) . . . . ?
C18 Y1 C20 C16 -76.4(4) . . . . ?
C24 O1 C21 C22 -3.7(8) . . . . ?
Y1 O1 C21 C22 169.2(6) . . . . ?
O1 C21 C22 C23 1.8(12) . . . . ?
C21 C22 C23 C24 0.9(14) . . . . ?
C22 C23 C24 O1 -3.2(12) . . . . ?
C21 O1 C24 C23 4.2(8) . . . . ?
Y1 O1 C24 C23 -169.2(6) . . . . ?
